data_7010952
loop_
_publ_author_name
'Fang Qi'
'Thomas C. W. Mak'
'Zhou Zhong-Yuan'
'Yang Qing-Chuan'
'Liu Zhi'
'Yu Wen-Tao'
'Zhu Dao-Ben'
'Jiang Min-Hua'

_publ_section_title
;
 Syntheses and crystal structures of the molecular conductors
 Z[Pd(dmit)2]2{Z = (Me3NEt)+, (MeNEt3)+, (NEt4)+} and their precursors
 Z2[Pd(dmit)2]
;
_journal_issue 7
_journal_name_full 'J. Chem. Soc., Dalton Trans.'
_journal_page_first 1377
_journal_page_last 1385
_journal_paper_doi 10.1039/b105854c
_journal_year 2002
_chemical_formula_moiety 'Pd C6 S10 (N C7 H18 )2'
_chemical_formula_sum 'C20 H36 N2 Pd S10'
_chemical_formula_weight 731.51
_chemical_name_common (MeNEt3)2[Pd(dmit)2]
_space_group_IT_number 61
_symmetry_cell_setting orthorhombic
_symmetry_space_group_name_Hall '-P 2ac 2ab'
_symmetry_space_group_name_H-M 'P b c a'
_atom_sites_solution_hydrogens geom
_atom_sites_solution_primary direct
_atom_sites_solution_secondary difmap
_audit_creation_method SHELXL-97
_cell_angle_alpha 90.00
_cell_angle_beta 90.00
_cell_angle_gamma 90.00
_cell_formula_units_Z 4
_cell_length_a 10.410(2)
_cell_length_b 12.937(3)
_cell_length_c 23.445(5)
_cell_measurement_temperature 293(2)
_cell_volume 3157.4(12)
_computing_cell_refinement 'BIOTEX Rigaku'
_computing_data_collection 'RAXIS Rigaku'
_computing_data_reduction 'BIOTEX Rigaku'
_computing_molecular_graphics 'Siemens SHELXTL'
_computing_publication_material 'Siemens SHELXTL'
_computing_structure_refinement 'SHELXL-97 (Sheldrick, 1997)'
_computing_structure_solution 'SHELXS-97 (Sheldrick, 1990)'
_diffrn_ambient_temperature 293(2)
_diffrn_measured_fraction_theta_full 0.939
_diffrn_measured_fraction_theta_max 0.939
_diffrn_measurement_device_type 'IP Rigaku'
_diffrn_measurement_method IP
_diffrn_radiation_monochromator graphite
_diffrn_radiation_source 'rotation anode'
_diffrn_radiation_type MoK\a
_diffrn_radiation_wavelength 0.71073
_diffrn_reflns_av_R_equivalents 0.0442
_diffrn_reflns_av_sigmaI/netI 0.0442
_diffrn_reflns_limit_h_max 12
_diffrn_reflns_limit_h_min -12
_diffrn_reflns_limit_k_max 15
_diffrn_reflns_limit_k_min 0
_diffrn_reflns_limit_l_max 28
_diffrn_reflns_limit_l_min -28
_diffrn_reflns_number 8289
_diffrn_reflns_theta_full 25.46
_diffrn_reflns_theta_max 25.46
_diffrn_reflns_theta_min 2.62
_exptl_absorpt_coefficient_mu 1.263
_exptl_absorpt_correction_T_max 1.153
_exptl_absorpt_correction_T_min 0.853
_exptl_absorpt_correction_type abscor
_exptl_crystal_colour red
_exptl_crystal_density_diffrn 1.539
_exptl_crystal_density_method 'not measured'
_exptl_crystal_description plate
_exptl_crystal_F_000 1504
_exptl_crystal_size_max 0.50
_exptl_crystal_size_mid 0.30
_exptl_crystal_size_min 0.08
_refine_diff_density_max 0.442
_refine_diff_density_min -0.533
_refine_diff_density_rms 0.065
_refine_ls_extinction_coef 0.0016(4)
_refine_ls_extinction_expression Fc^*^=kFc[1+0.001xFc^2^\l^3^/sin(2\q)]^-1/4^
_refine_ls_extinction_method SHELXL
_refine_ls_goodness_of_fit_ref 1.198
_refine_ls_hydrogen_treatment mixed
_refine_ls_matrix_type full
_refine_ls_number_parameters 152
_refine_ls_number_reflns 2746
_refine_ls_number_restraints 0
_refine_ls_restrained_S_all 1.198
_refine_ls_R_factor_all 0.0717
_refine_ls_R_factor_gt 0.0567
_refine_ls_shift/su_max 0.000
_refine_ls_shift/su_mean 0.000
_refine_ls_structure_factor_coef Fsqd
_refine_ls_weighting_details 'calc w=1/[\s^2^(Fo^2^)+(0.0610P)^2^+1.6674P] where P=(Fo^2^+2Fc^2^)/3'
_refine_ls_weighting_scheme calc
_refine_ls_wR_factor_gt 0.1360
_refine_ls_wR_factor_ref 0.1444
_reflns_number_gt 2416
_reflns_number_total 2746
_reflns_threshold_expression >2sigma(I)
_cod_data_source_file b105854c.txt
_cod_data_source_block me32.pd
_cod_original_cell_volume 3157.4(11)
_cod_original_sg_symbol_H-M Pbca
_cod_database_code 7010952

loop_
_symmetry_equiv_pos_as_xyz
'x, y, z'
'-x+1/2, -y, z+1/2'
'-x, y+1/2, -z+1/2'
'x+1/2, -y+1/2, -z'
'-x, -y, -z'
'x-1/2, y, -z-1/2'
'x, -y-1/2, z-1/2'
'-x-1/2, y-1/2, z'

loop_
_atom_site_label
_atom_site_type_symbol
_atom_site_fract_x
_atom_site_fract_y
_atom_site_fract_z
_atom_site_U_iso_or_equiv
_atom_site_adp_type
_atom_site_occupancy
_atom_site_symmetry_multiplicity
_atom_site_calc_flag
_atom_site_refinement_flags
_atom_site_disorder_assembly
_atom_site_disorder_group
Pd1 Pd 0.0000 0.0000 0.0000 0.0670(2) Uani 1 2 d S . .
S1 S 0.03102(13) -0.11908(11) 0.07237(6) 0.0807(4) Uani 1 1 d . . .
S2 S 0.17204(13) 0.09659(11) 0.03261(6) 0.0786(4) Uani 1 1 d . . .
S3 S 0.22083(14) -0.12010(11) 0.17001(6) 0.0818(4) Uani 1 1 d . . .
S4 S 0.34164(14) 0.06800(11) 0.13591(6) 0.0831(4) Uani 1 1 d . . .
S5 S 0.43994(18) -0.04116(13) 0.23961(7) 0.0973(5) Uani 1 1 d . . .
C1 C 0.1580(4) -0.0628(4) 0.1085(2) 0.0688(12) Uani 1 1 d . . .
C2 C 0.2161(5) 0.0261(4) 0.0921(2) 0.0693(12) Uani 1 1 d . . .
C3 C 0.3385(5) -0.0318(4) 0.1851(2) 0.0772(13) Uani 1 1 d . . .
N1 N 0.8425(4) 0.2359(3) 0.13088(16) 0.0767(11) Uani 1 1 d . . .
C4 C 0.9642(6) 0.2087(5) 0.1635(3) 0.106(2) Uani 1 1 d . . .
H4A H 1.0314 0.1919 0.1371 0.160 Uiso 1 1 calc R . .
H4B H 0.9480 0.1504 0.1878 0.160 Uiso 1 1 calc R . .
H4C H 0.9900 0.2667 0.1864 0.160 Uiso 1 1 calc R . .
C5 C 0.8645(6) 0.3373(5) 0.0993(3) 0.1017(18) Uani 1 1 d . . .
H5A H 0.7853 0.3561 0.0801 0.122 Uiso 1 1 calc R . .
H5B H 0.8824 0.3906 0.1272 0.122 Uiso 1 1 calc R . .
C6 C 0.9689(6) 0.3376(6) 0.0568(3) 0.111(2) Uani 1 1 d . . .
H6A H 0.9742 0.4045 0.0393 0.167 Uiso 1 1 calc R . .
H6B H 0.9515 0.2865 0.0281 0.167 Uiso 1 1 calc R . .
H6C H 1.0488 0.3218 0.0753 0.167 Uiso 1 1 calc R . .
C7 C 0.7362(6) 0.2611(5) 0.1721(2) 0.0981(18) Uani 1 1 d . . .
H7A H 0.7646 0.3177 0.1962 0.118 Uiso 1 1 calc R . .
H7B H 0.6628 0.2855 0.1505 0.118 Uiso 1 1 calc R . .
C8 C 0.6929(7) 0.1754(7) 0.2096(3) 0.138(3) Uani 1 1 d . . .
H8A H 0.6267 0.2000 0.2347 0.207 Uiso 1 1 calc R . .
H8B H 0.7641 0.1506 0.2317 0.207 Uiso 1 1 calc R . .
H8C H 0.6596 0.1201 0.1865 0.207 Uiso 1 1 calc R . .
C9 C 0.8122(6) 0.1448(5) 0.0949(3) 0.1022(19) Uani 1 1 d . . .
H9A H 0.8848 0.1321 0.0700 0.123 Uiso 1 1 calc R . .
H9B H 0.8034 0.0851 0.1196 0.123 Uiso 1 1 calc R . .
C10 C 0.6953(6) 0.1524(6) 0.0593(3) 0.121(2) Uani 1 1 d . . .
H10A H 0.6857 0.0903 0.0373 0.182 Uiso 1 1 calc R . .
H10B H 0.7027 0.2105 0.0341 0.182 Uiso 1 1 calc R . .
H10C H 0.6216 0.1613 0.0835 0.182 Uiso 1 1 calc R . .

loop_
_atom_site_aniso_label
_atom_site_aniso_U_11
_atom_site_aniso_U_22
_atom_site_aniso_U_33
_atom_site_aniso_U_23
_atom_site_aniso_U_13
_atom_site_aniso_U_12
Pd1 0.0640(4) 0.0708(4) 0.0663(4) -0.0001(2) 0.0091(2) 0.0010(2)
S1 0.0772(8) 0.0834(9) 0.0814(9) 0.0129(7) -0.0060(7) -0.0162(7)
S2 0.0756(8) 0.0775(8) 0.0829(9) 0.0111(7) -0.0003(6) -0.0084(6)
S3 0.0810(9) 0.0846(9) 0.0800(8) 0.0114(7) -0.0046(7) -0.0067(7)
S4 0.0788(9) 0.0774(8) 0.0931(10) 0.0008(7) -0.0087(7) -0.0086(7)
S5 0.1002(11) 0.0956(10) 0.0961(11) -0.0019(9) -0.0239(9) -0.0019(9)
C1 0.062(3) 0.071(3) 0.074(3) 0.002(2) 0.001(2) -0.003(2)
C2 0.063(3) 0.074(3) 0.071(3) -0.004(2) 0.003(2) 0.002(2)
C3 0.075(3) 0.079(3) 0.078(3) -0.009(3) -0.001(3) 0.002(3)
N1 0.076(3) 0.080(3) 0.073(2) 0.006(2) 0.000(2) 0.004(2)
C4 0.087(4) 0.121(5) 0.112(5) 0.031(4) -0.015(4) 0.006(4)
C5 0.104(4) 0.107(4) 0.094(4) 0.018(4) -0.010(4) 0.010(4)
C6 0.100(4) 0.123(5) 0.111(5) 0.035(4) 0.008(4) 0.001(4)
C7 0.101(4) 0.107(4) 0.087(4) -0.012(3) 0.010(3) 0.019(4)
C8 0.126(6) 0.175(8) 0.113(5) 0.022(5) 0.040(5) 0.003(5)
C9 0.097(4) 0.115(5) 0.094(4) -0.023(4) 0.003(3) 0.016(4)
C10 0.108(5) 0.132(5) 0.123(5) -0.021(5) -0.022(4) 0.022(4)

loop_
_atom_type_symbol
_atom_type_description
_atom_type_scat_dispersion_real
_atom_type_scat_dispersion_imag
_atom_type_scat_source
C C 0.0033 0.0016 'International Tables Vol C Tables 4.2.6.8 and 6.1.1.4'
H H 0.0000 0.0000 'International Tables Vol C Tables 4.2.6.8 and 6.1.1.4'
N N 0.0061 0.0033 'International Tables Vol C Tables 4.2.6.8 and 6.1.1.4'
S S 0.1246 0.1234 'International Tables Vol C Tables 4.2.6.8 and 6.1.1.4'
Pd Pd -0.9988 1.0072 'International Tables Vol C Tables 4.2.6.8 and 6.1.1.4'

loop_
_geom_angle_atom_site_label_1
_geom_angle_atom_site_label_2
_geom_angle_atom_site_label_3
_geom_angle
_geom_angle_site_symmetry_1
_geom_angle_site_symmetry_3
_geom_angle_publ_flag
S2 Pd1 S2 180.00(10) . 5 ?
S2 Pd1 S1 90.53(5) . . ?
S2 Pd1 S1 89.47(5) 5 . ?
S2 Pd1 S1 89.47(5) . 5 ?
S2 Pd1 S1 90.53(5) 5 5 ?
S1 Pd1 S1 180.00(7) . 5 ?
C1 S1 Pd1 100.70(17) . . ?
C2 S2 Pd1 100.77(17) . . ?
C3 S3 C1 98.9(2) . . ?
C3 S4 C2 98.4(2) . . ?
C2 C1 S1 123.9(4) . . ?
C2 C1 S3 115.3(4) . . ?
S1 C1 S3 120.8(3) . . ?
C1 C2 S2 124.0(4) . . ?
C1 C2 S4 115.4(4) . . ?
S2 C2 S4 120.6(3) . . ?
S5 C3 S3 124.3(3) . . ?
S5 C3 S4 123.7(3) . . ?
S3 C3 S4 112.0(3) . . ?
C9 N1 C7 112.4(4) . . ?
C9 N1 C4 106.3(5) . . ?
C7 N1 C4 109.8(4) . . ?
C9 N1 C5 116.1(4) . . ?
C7 N1 C5 103.7(4) . . ?
C4 N1 C5 108.6(4) . . ?
C6 C5 N1 116.2(5) . . ?
C8 C7 N1 116.2(5) . . ?
C10 C9 N1 116.3(5) . . ?

loop_
_geom_bond_atom_site_label_1
_geom_bond_atom_site_label_2
_geom_bond_distance
_geom_bond_site_symmetry_2
_geom_bond_publ_flag
Pd1 S2 2.3138(14) . ?
Pd1 S2 2.3138(14) 5 ?
Pd1 S1 2.3143(14) . ?
Pd1 S1 2.3143(14) 5 ?
S1 C1 1.731(5) . ?
S2 C2 1.728(5) . ?
S3 C3 1.712(5) . ?
S3 C1 1.748(5) . ?
S4 C3 1.730(6) . ?
S4 C2 1.749(5) . ?
S5 C3 1.663(5) . ?
C1 C2 1.355(7) . ?
N1 C9 1.482(7) . ?
N1 C7 1.506(6) . ?
N1 C4 1.521(7) . ?
N1 C5 1.524(7) . ?
C5 C6 1.474(8) . ?
C7 C8 1.484(8) . ?
C9 C10 1.479(8) . ?
